data_7051740
loop_
_publ_author_name
'Bi, Weiyu'
'Wei, Tao'
'L\"u, Xingqiang'
'Hui, Yani'
'Song, Jirong'
'Zhao, Shunsheng'
'Wong, Wai-Kwok'
'Jones, Richard A.'

_publ_section_title
;
 Hetero-trinuclear near-infrared (NIR) luminescent Zn2Ln complexes from
 Salen-type Schiff-base ligands
;
_journal_issue 11
_journal_name_full 'New Journal of Chemistry'
_journal_page_first 2326
_journal_paper_doi 10.1039/b9nj00228f
_journal_volume 33
_journal_year 2009
_chemical_formula_sum 'C54 H48 N9 Nd O14 Zn2'
_chemical_formula_weight 1321.99
_chemical_name_systematic
;
?
;
_space_group_IT_number 9
_symmetry_cell_setting monoclinic
_symmetry_space_group_name_Hall 'C -2yc'
_symmetry_space_group_name_H-M 'C 1 c 1'
_atom_sites_solution_hydrogens geom
_atom_sites_solution_primary direct
_atom_sites_solution_secondary difmap
_audit_creation_method SHELXL-97
_cell_angle_alpha 90.00
_cell_angle_beta 97.990(8)
_cell_angle_gamma 90.00
_cell_formula_units_Z 4
_cell_length_a 14.654(4)
_cell_length_b 19.038(5)
_cell_length_c 19.859(7)
_cell_measurement_temperature 273(2)
_cell_volume 5487(3)
_computing_structure_refinement 'SHELXL-97 (Sheldrick, 1997)'
_computing_structure_solution 'SHELXS-97 (Sheldrick, 1990)'
_diffrn_ambient_temperature 273(2)
_diffrn_measured_fraction_theta_full 0.975
_diffrn_measured_fraction_theta_max 0.975
_diffrn_measurement_device_type 'Bruker Smart CCD'
_diffrn_measurement_method 'w scan'
_diffrn_radiation_monochromator graphite
_diffrn_radiation_source 'fine-focus sealed tube'
_diffrn_radiation_type MoK\a
_diffrn_radiation_wavelength 0.71073
_diffrn_reflns_av_R_equivalents 0.0417
_diffrn_reflns_av_sigmaI/netI 0.0889
_diffrn_reflns_limit_h_max 15
_diffrn_reflns_limit_h_min -18
_diffrn_reflns_limit_k_max 23
_diffrn_reflns_limit_k_min -14
_diffrn_reflns_limit_l_max 25
_diffrn_reflns_limit_l_min -22
_diffrn_reflns_number 15096
_diffrn_reflns_theta_full 26.76
_diffrn_reflns_theta_max 26.76
_diffrn_reflns_theta_min 1.76
_exptl_absorpt_coefficient_mu 1.874
_exptl_absorpt_correction_type SADABS
_exptl_crystal_colour yellow
_exptl_crystal_density_diffrn 1.600
_exptl_crystal_density_method 'not measured'
_exptl_crystal_description block
_exptl_crystal_F_000 2668
_exptl_crystal_size_max 0.35
_exptl_crystal_size_mid 0.31
_exptl_crystal_size_min 0.23
_refine_diff_density_max 0.685
_refine_diff_density_min -0.631
_refine_diff_density_rms 0.072
_refine_ls_abs_structure_details 'Flack H D (1983), Acta Cryst. A39, 876-881'
_refine_ls_abs_structure_Flack 0.371(12)
_refine_ls_extinction_method none
_refine_ls_goodness_of_fit_ref 0.874
_refine_ls_hydrogen_treatment mixed
_refine_ls_matrix_type full
_refine_ls_number_parameters 721
_refine_ls_number_reflns 9512
_refine_ls_number_restraints 2
_refine_ls_restrained_S_all 0.874
_refine_ls_R_factor_all 0.0620
_refine_ls_R_factor_gt 0.0383
_refine_ls_shift/su_max 0.232
_refine_ls_shift/su_mean 0.013
_refine_ls_structure_factor_coef Fsqd
_refine_ls_weighting_details 'calc w=1/[\s^2^(Fo^2^)+(0.0434P)^2^+0.0000P] where P=(Fo^2^+2Fc^2^)/3'
_refine_ls_weighting_scheme calc
_refine_ls_wR_factor_gt 0.0807
_refine_ls_wR_factor_ref 0.0876
_reflns_number_gt 6429
_reflns_number_total 9512
_reflns_threshold_expression >2sigma(I)
_cod_data_source_file b9nj00228f.txt
_cod_data_source_block complex5
_cod_original_sg_symbol_H-M Cc
_cod_database_code 7051740

loop_
_symmetry_equiv_pos_as_xyz
'x, y, z'
'x, -y, z+1/2'
'x+1/2, y+1/2, z'
'x+1/2, -y+1/2, z+1/2'

loop_
_atom_site_label
_atom_site_type_symbol
_atom_site_fract_x
_atom_site_fract_y
_atom_site_fract_z
_atom_site_U_iso_or_equiv
_atom_site_adp_type
_atom_site_occupancy
_atom_site_symmetry_multiplicity
_atom_site_calc_flag
_atom_site_refinement_flags
_atom_site_disorder_assembly
_atom_site_disorder_group
Nd1 Nd 0.897920(15) 0.353282(17) 0.544181(13) 0.03996(10) Uani 1 1 d . . .
Zn1 Zn 0.66390(5) 0.35764(4) 0.47697(3) 0.03989(19) Uani 1 1 d . . .
Zn2 Zn 0.90942(5) 0.26112(4) 0.39188(4) 0.0433(2) Uani 1 1 d . . .
C5 C 0.6238(5) 0.2763(4) 0.6187(4) 0.056(2) Uani 1 1 d . . .
C40 C 1.0622(5) 0.3768(5) 0.3581(4) 0.060(2) Uani 1 1 d . . .
O10 O 0.9374(4) 0.4137(3) 0.6644(3) 0.0650(14) Uani 1 1 d . . .
C1 C 0.7400(6) 0.3428(4) 0.6864(4) 0.061(2) Uani 1 1 d . . .
H1A H 0.7900 0.3733 0.6899 0.073 Uiso 1 1 calc R . .
C24 C 0.4453(6) 0.5093(5) 0.4796(5) 0.077(3) Uani 1 1 d . . .
H24A H 0.3869 0.5154 0.4552 0.092 Uiso 1 1 calc R . .
C18 C 0.8591(6) 0.4953(4) 0.3106(4) 0.062(2) Uani 1 1 d . . .
H18A H 0.9074 0.5256 0.3053 0.075 Uiso 1 1 calc R . .
O1 O 0.7400(3) 0.3412(2) 0.5683(2) 0.0413(10) Uani 1 1 d . . .
O2 O 0.7797(3) 0.3922(3) 0.4455(2) 0.0444(11) Uani 1 1 d . . .
N3 N 0.5835(4) 0.4434(3) 0.4985(3) 0.0482(14) Uani 1 1 d . . .
O13 O 0.8321(5) 0.4836(3) 0.5604(3) 0.0747(17) Uani 1 1 d . . .
N9 N 0.9030(8) 0.5134(3) 0.5460(4) 0.0692(16) Uani 1 1 d . . .
O11 O 0.9674(4) 0.4731(3) 0.5306(3) 0.0606(15) Uani 1 1 d . . .
O12 O 0.9144(8) 0.5758(3) 0.5502(5) 0.135(3) Uani 1 1 d . . .
O4 O 0.9796(3) 0.3371(2) 0.4481(2) 0.0432(11) Uani 1 1 d . . .
O7 O 1.0046(3) 0.2421(3) 0.5658(3) 0.0606(14) Uani 1 1 d . . .
O3 O 0.8394(3) 0.2471(3) 0.4709(2) 0.0462(12) Uani 1 1 d . . .
N8 N 1.0222(6) 0.4026(4) 0.6722(4) 0.070(2) Uani 1 1 d . . .
O8 O 1.0536(3) 0.3688(3) 0.6258(3) 0.0690(16) Uani 1 1 d . . .
O5 O 0.9151(4) 0.2627(3) 0.6407(2) 0.0569(13) Uani 1 1 d . . .
C26 C 0.7677(5) 0.1668(4) 0.5351(4) 0.059(2) Uani 1 1 d . . .
H26A H 0.8009 0.1859 0.5741 0.071 Uiso 1 1 calc R . .
C33 C 0.7953(5) 0.2494(4) 0.2596(4) 0.052(2) Uani 1 1 d . . .
C8 C 0.5239(5) 0.2486(4) 0.4373(4) 0.0503(19) Uani 1 1 d . . .
N6 N 1.0052(4) 0.1829(3) 0.3921(3) 0.0531(15) Uani 1 1 d . . .
N5 N 0.9273(4) 0.3165(3) 0.3056(3) 0.0466(14) Uani 1 1 d . . .
O9 O 1.0723(5) 0.4202(4) 0.7256(3) 0.104(2) Uani 1 1 d . . .
O6 O 1.0134(4) 0.1774(3) 0.6572(3) 0.0754(17) Uani 1 1 d . . .
C34 C 0.7282(6) 0.2299(5) 0.2051(4) 0.071(3) Uani 1 1 d . . .
H34A H 0.6823 0.1981 0.2123 0.085 Uiso 1 1 calc R . .
C15 C 0.7164(5) 0.4048(4) 0.3272(3) 0.0494(18) Uani 1 1 d . . .
N4 N 0.7972(4) 0.2264(3) 0.3262(3) 0.0502(14) Uani 1 1 d . . .
C13 C 0.5452(5) 0.2763(4) 0.3753(4) 0.054(2) Uani 1 1 d . . .
N1 N 0.5778(4) 0.2758(3) 0.4962(3) 0.0441(13) Uani 1 1 d . . .
C7 C 0.5719(5) 0.2516(4) 0.5557(3) 0.0557(19) Uani 1 1 d . . .
H7A H 0.5307 0.2150 0.5587 0.067 Uiso 1 1 calc R . .
N2 N 0.6149(4) 0.3281(3) 0.3798(3) 0.0464(14) Uani 1 1 d . . .
N7 N 0.9806(5) 0.2268(4) 0.6213(3) 0.0569(17) Uani 1 1 d . . .
C38 C 0.8620(5) 0.2997(4) 0.2474(4) 0.052(2) Uani 1 1 d . . .
C2 C 0.7076(6) 0.3224(7) 0.7442(4) 0.094(4) Uani 1 1 d . . .
H2A H 0.7347 0.3395 0.7861 0.112 Uiso 1 1 calc R . .
C30 C 0.7336(5) 0.1621(4) 0.4145(4) 0.0533(19) Uani 1 1 d . . .
C39 C 0.9928(5) 0.3582(4) 0.3021(3) 0.059(2) Uani 1 1 d . . .
H39A H 0.9969 0.3787 0.2601 0.070 Uiso 1 1 calc R . .
C45 C 1.0551(5) 0.3637(4) 0.4271(4) 0.0459(18) Uani 1 1 d . . .
C50 C 1.0847(6) 0.1837(4) 0.4333(4) 0.063(2) Uani 1 1 d . . .
H50A H 1.0942 0.2191 0.4657 0.075 Uiso 1 1 calc R . .
C6 C 0.7018(5) 0.3202(4) 0.6227(3) 0.0444(16) Uani 1 1 d . . .
C32 C 0.7388(5) 0.1836(4) 0.3452(4) 0.062(2) Uani 1 1 d . . .
H32A H 0.6957 0.1644 0.3114 0.075 Uiso 1 1 calc R . .
C37 C 0.8622(5) 0.3275(5) 0.1821(4) 0.060(2) Uani 1 1 d . . .
H37A H 0.9063 0.3603 0.1738 0.072 Uiso 1 1 calc R . .
C14 C 0.6426(5) 0.3565(4) 0.3272(3) 0.0529(18) Uani 1 1 d . . .
H14A H 0.6110 0.3441 0.2850 0.063 Uiso 1 1 calc R . .
C20 C 0.7820(5) 0.4208(4) 0.3845(3) 0.0439(17) Uani 1 1 d . . .
C19 C 0.8537(5) 0.4677(4) 0.3739(4) 0.0537(18) Uani 1 1 d . . .
H19A H 0.8977 0.4801 0.4103 0.064 Uiso 1 1 calc R . .
C17 C 0.7953(6) 0.4798(4) 0.2547(4) 0.065(2) Uani 1 1 d . . .
H17A H 0.8001 0.4988 0.2122 0.078 Uiso 1 1 calc R . .
C21 C 0.6137(6) 0.4876(4) 0.5466(4) 0.067(2) Uani 1 1 d . . .
H21A H 0.6721 0.4806 0.5707 0.081 Uiso 1 1 calc R . .
C31 C 0.7822(5) 0.1929(4) 0.4727(4) 0.0435(17) Uani 1 1 d . . .
C27 C 0.7049(6) 0.1129(5) 0.5420(5) 0.071(2) Uani 1 1 d . . .
H27A H 0.6959 0.0970 0.5849 0.085 Uiso 1 1 calc R . .
C25 C 0.4994(5) 0.4540(4) 0.4655(4) 0.063(2) Uani 1 1 d . . .
H25A H 0.4762 0.4226 0.4315 0.075 Uiso 1 1 calc R . .
C22 C 0.5625(6) 0.5449(5) 0.5636(4) 0.075(3) Uani 1 1 d . . .
H22A H 0.5863 0.5757 0.5979 0.090 Uiso 1 1 calc R . .
C12 C 0.4994(6) 0.2479(6) 0.3149(4) 0.079(3) Uani 1 1 d . . .
H12A H 0.5134 0.2636 0.2732 0.094 Uiso 1 1 calc R . .
C10 C 0.4168(7) 0.1719(6) 0.3771(5) 0.092(3) Uani 1 1 d . . .
H10A H 0.3734 0.1363 0.3772 0.110 Uiso 1 1 calc R . .
C9 C 0.4592(6) 0.1962(5) 0.4362(4) 0.071(3) Uani 1 1 d . . .
H9A H 0.4451 0.1776 0.4768 0.085 Uiso 1 1 calc R . .
C36 C 0.7962(7) 0.3056(6) 0.1308(4) 0.083(3) Uani 1 1 d . . .
H36A H 0.7959 0.3237 0.0872 0.100 Uiso 1 1 calc R . .
C41 C 1.1429(7) 0.4070(7) 0.3414(5) 0.110(4) Uani 1 1 d . . .
H41A H 1.1462 0.4175 0.2961 0.132 Uiso 1 1 calc R . .
C29 C 0.6717(6) 0.1069(5) 0.4224(5) 0.077(3) Uani 1 1 d . . .
H29A H 0.6399 0.0856 0.3839 0.092 Uiso 1 1 calc R . .
C46 C 0.9947(6) 0.1315(4) 0.3481(5) 0.074(2) Uani 1 1 d . . .
H46A H 0.9398 0.1294 0.3184 0.089 Uiso 1 1 calc R . .
C16 C 0.7265(6) 0.4364(4) 0.2638(4) 0.061(2) Uani 1 1 d . . .
H16A H 0.6827 0.4262 0.2266 0.073 Uiso 1 1 calc R . .
C47 C 1.0621(8) 0.0784(5) 0.3428(6) 0.102(3) Uani 1 1 d . . .
H47A H 1.0516 0.0426 0.3109 0.123 Uiso 1 1 calc R . .
C48 C 1.1411(8) 0.0821(6) 0.3855(7) 0.100(3) Uani 1 1 d . . .
H48A H 1.1864 0.0482 0.3838 0.120 Uiso 1 1 calc R . .
C49 C 1.1549(6) 0.1346(6) 0.4309(5) 0.085(3) Uani 1 1 d . . .
H49A H 1.2101 0.1382 0.4601 0.102 Uiso 1 1 calc R . .
C28 C 0.6572(7) 0.0839(5) 0.4850(5) 0.086(3) Uani 1 1 d . . .
H28A H 0.6146 0.0483 0.4889 0.103 Uiso 1 1 calc R . .
C11 C 0.4350(8) 0.1976(6) 0.3173(5) 0.102(4) Uani 1 1 d . . .
H11A H 0.4027 0.1805 0.2770 0.122 Uiso 1 1 calc R . .
C35 C 0.7301(6) 0.2572(6) 0.1423(5) 0.079(3) Uani 1 1 d . . .
H35A H 0.6862 0.2431 0.1065 0.095 Uiso 1 1 calc R . .
C23 C 0.4780(6) 0.5547(5) 0.5291(5) 0.082(3) Uani 1 1 d . . .
H23A H 0.4422 0.5926 0.5394 0.099 Uiso 1 1 calc R . .
C4 C 0.5928(6) 0.2549(5) 0.6777(4) 0.079(3) Uani 1 1 d . . .
H4A H 0.5422 0.2250 0.6750 0.094 Uiso 1 1 calc R . .
C3 C 0.6347(6) 0.2765(6) 0.7407(4) 0.092(3) Uani 1 1 d . . .
H3A H 0.6141 0.2603 0.7802 0.110 Uiso 1 1 calc R . .
C44 C 1.1298(5) 0.3794(5) 0.4762(4) 0.066(2) Uani 1 1 d . . .
H44A H 1.1254 0.3714 0.5218 0.080 Uiso 1 1 calc R . .
C43 C 1.2098(6) 0.4066(6) 0.4583(4) 0.090(3) Uani 1 1 d . . .
H43A H 1.2598 0.4153 0.4915 0.108 Uiso 1 1 calc R . .
C42 C 1.2161(7) 0.4216(7) 0.3883(5) 0.120(5) Uani 1 1 d . . .
H42A H 1.2695 0.4408 0.3756 0.144 Uiso 1 1 calc R . .
C53 C 0.840(2) 0.0625(12) 0.1525(12) 0.229(11) Uani 1 1 d . . .
H53A H 0.7821 0.0841 0.1598 0.274 Uiso 1 1 calc R . .
H53B H 0.8281 0.0295 0.1151 0.274 Uiso 1 1 calc R . .
O14 O 0.8809(11) 0.0291(12) 0.2111(8) 0.277(9) Uani 1 1 d . . .
C54 C 0.910(2) 0.1187(12) 0.1375(11) 0.277(14) Uani 1 1 d . . .
H54A H 0.8858 0.1440 0.0971 0.416 Uiso 1 1 calc R . .
H54B H 0.9667 0.0964 0.1310 0.416 Uiso 1 1 calc R . .
H54C H 0.9206 0.1507 0.1751 0.416 Uiso 1 1 calc R . .
C51 C 0.866(2) -0.0860(16) 0.2506(16) 0.33(2) Uani 1 1 d . . .
H51A H 0.8229 -0.1194 0.2636 0.497 Uiso 1 1 calc R . .
H51B H 0.9123 -0.0763 0.2888 0.497 Uiso 1 1 calc R . .
H51C H 0.8954 -0.1051 0.2142 0.497 Uiso 1 1 calc R . .
C52 C 0.822(2) -0.0264(19) 0.2299(19) 0.37(3) Uani 1 1 d . . .
H52B H 0.7901 -0.0095 0.2661 0.438 Uiso 1 1 calc R . .
H52A H 0.7765 -0.0370 0.1912 0.438 Uiso 1 1 calc R . .

loop_
_atom_site_aniso_label
_atom_site_aniso_U_11
_atom_site_aniso_U_22
_atom_site_aniso_U_33
_atom_site_aniso_U_23
_atom_site_aniso_U_13
_atom_site_aniso_U_12
Nd1 0.03600(18) 0.0439(2) 0.04168(18) 0.0012(2) 0.01149(13) 0.0030(2)
Zn1 0.0402(5) 0.0414(4) 0.0392(4) 0.0010(4) 0.0097(3) 0.0000(4)
Zn2 0.0378(4) 0.0434(5) 0.0500(4) -0.0029(4) 0.0105(3) 0.0005(4)
C5 0.053(5) 0.070(5) 0.047(4) 0.006(4) 0.019(3) -0.007(4)
C40 0.049(5) 0.089(6) 0.046(4) -0.023(4) 0.019(3) -0.019(4)
O10 0.062(4) 0.075(4) 0.058(3) -0.007(3) 0.011(3) 0.009(3)
C1 0.055(5) 0.084(6) 0.046(4) -0.013(4) 0.015(4) -0.015(4)
C24 0.048(5) 0.068(6) 0.111(7) 0.001(6) -0.002(5) 0.011(5)
C18 0.083(6) 0.043(4) 0.070(5) 0.013(4) 0.045(5) 0.004(4)
O1 0.036(2) 0.052(3) 0.038(2) 0.004(2) 0.0128(18) 0.001(2)
O2 0.039(3) 0.052(3) 0.043(3) 0.006(2) 0.010(2) 0.003(2)
N3 0.045(4) 0.050(4) 0.050(3) -0.001(3) 0.006(3) -0.002(3)
O13 0.070(4) 0.069(4) 0.088(4) 0.001(4) 0.022(4) 0.012(4)
N9 0.098(5) 0.049(4) 0.065(4) -0.006(5) 0.028(3) -0.008(6)
O11 0.061(4) 0.056(4) 0.071(4) -0.002(3) 0.032(3) -0.003(3)
O12 0.223(9) 0.041(3) 0.168(6) -0.011(5) 0.117(6) -0.011(6)
O4 0.033(2) 0.050(3) 0.048(3) 0.000(2) 0.0144(19) -0.002(2)
O7 0.063(3) 0.073(4) 0.049(3) 0.000(3) 0.019(3) 0.015(3)
O3 0.040(3) 0.049(3) 0.051(3) -0.003(2) 0.013(2) -0.002(2)
N8 0.072(6) 0.072(5) 0.064(5) -0.005(4) 0.004(4) 0.007(4)
O8 0.045(3) 0.092(5) 0.071(4) -0.007(3) 0.010(3) 0.009(3)
O5 0.061(3) 0.059(3) 0.055(3) 0.007(3) 0.025(2) 0.013(3)
C26 0.054(5) 0.053(5) 0.071(5) 0.000(4) 0.009(4) 0.007(4)
C33 0.050(5) 0.056(5) 0.050(4) -0.004(4) 0.011(4) -0.005(4)
C8 0.052(5) 0.055(5) 0.045(4) -0.003(4) 0.009(3) -0.016(4)
N6 0.051(4) 0.059(4) 0.052(3) -0.006(3) 0.016(3) 0.005(3)
N5 0.039(3) 0.054(4) 0.046(3) -0.008(3) 0.005(3) 0.000(3)
O9 0.106(5) 0.120(6) 0.076(4) -0.034(4) -0.019(4) 0.000(4)
O6 0.096(5) 0.063(4) 0.066(4) 0.007(3) 0.007(3) 0.028(4)
C34 0.062(6) 0.091(7) 0.060(5) -0.008(5) 0.006(4) -0.013(5)
C15 0.054(4) 0.045(4) 0.052(4) 0.010(3) 0.018(4) 0.003(4)
N4 0.047(4) 0.054(4) 0.052(3) -0.003(3) 0.013(3) -0.007(3)
C13 0.055(5) 0.062(5) 0.045(4) -0.006(4) 0.008(4) -0.011(4)
N1 0.046(3) 0.045(3) 0.043(3) -0.002(3) 0.012(3) -0.005(3)
C7 0.052(4) 0.067(5) 0.050(4) 0.003(4) 0.011(3) -0.016(4)
N2 0.051(4) 0.052(4) 0.035(3) 0.003(3) 0.003(2) -0.010(3)
N7 0.066(5) 0.054(4) 0.051(4) -0.004(4) 0.007(3) 0.010(4)
C38 0.035(4) 0.069(5) 0.053(5) -0.006(4) 0.011(3) 0.007(4)
C2 0.074(6) 0.175(11) 0.037(5) -0.027(6) 0.025(4) -0.049(7)
C30 0.045(4) 0.046(5) 0.071(5) 0.001(4) 0.011(4) 0.000(4)
C39 0.053(5) 0.084(6) 0.042(4) -0.007(4) 0.017(3) -0.012(4)
C45 0.036(4) 0.051(5) 0.053(4) -0.014(4) 0.014(3) -0.004(3)
C50 0.065(5) 0.060(5) 0.067(5) 0.002(4) 0.020(4) 0.014(4)
C6 0.049(4) 0.045(4) 0.042(4) 0.004(3) 0.016(3) 0.010(4)
C32 0.051(5) 0.064(5) 0.071(5) -0.015(4) 0.004(4) -0.010(4)
C37 0.051(5) 0.081(6) 0.051(5) 0.004(4) 0.015(4) 0.006(4)
C14 0.066(5) 0.060(5) 0.033(3) 0.001(4) 0.006(3) 0.013(4)
C20 0.044(4) 0.046(4) 0.044(4) 0.004(3) 0.015(3) 0.020(3)
C19 0.054(4) 0.056(5) 0.054(4) 0.000(4) 0.017(3) 0.002(4)
C17 0.102(7) 0.052(5) 0.045(4) 0.011(4) 0.022(4) 0.004(5)
C21 0.058(5) 0.067(6) 0.077(6) -0.012(5) 0.010(4) 0.018(4)
C31 0.036(4) 0.039(4) 0.058(5) 0.004(4) 0.015(3) 0.004(3)
C27 0.075(6) 0.058(5) 0.083(6) 0.021(5) 0.021(5) 0.009(5)
C25 0.058(5) 0.055(5) 0.073(5) -0.007(4) 0.002(4) 0.013(4)
C22 0.079(6) 0.063(6) 0.082(6) -0.021(5) 0.002(5) 0.017(5)
C12 0.072(6) 0.105(8) 0.058(5) -0.015(5) 0.006(4) -0.029(6)
C10 0.096(8) 0.112(8) 0.068(7) -0.026(6) 0.016(6) -0.040(6)
C9 0.090(7) 0.078(6) 0.045(5) -0.010(4) 0.013(4) -0.034(5)
C36 0.080(7) 0.122(9) 0.044(5) -0.007(5) -0.006(5) 0.013(7)
C41 0.082(7) 0.190(12) 0.065(6) -0.026(7) 0.035(5) -0.080(8)
C29 0.073(6) 0.068(6) 0.090(6) -0.002(5) 0.016(5) -0.029(5)
C46 0.076(6) 0.062(6) 0.086(6) -0.013(5) 0.019(5) 0.000(5)
C16 0.064(5) 0.065(5) 0.056(4) 0.021(4) 0.019(4) 0.011(4)
C47 0.100(8) 0.059(6) 0.155(10) -0.029(6) 0.045(8) 0.021(6)
C48 0.092(8) 0.073(7) 0.145(10) 0.019(7) 0.049(7) 0.034(6)
C49 0.070(6) 0.100(8) 0.085(6) 0.007(6) 0.015(5) 0.038(6)
C28 0.090(7) 0.061(6) 0.115(8) 0.001(6) 0.045(6) -0.025(5)
C11 0.120(9) 0.116(9) 0.066(7) -0.024(6) 0.003(6) -0.048(8)
C35 0.053(5) 0.118(8) 0.066(6) -0.014(5) 0.003(4) -0.027(6)
C23 0.078(6) 0.054(5) 0.114(8) -0.017(5) 0.007(6) 0.033(5)
C4 0.073(6) 0.114(8) 0.051(5) 0.006(5) 0.018(4) -0.039(5)
C3 0.081(7) 0.156(10) 0.046(5) 0.007(5) 0.034(4) -0.019(7)
C44 0.047(5) 0.088(6) 0.066(5) -0.003(4) 0.013(4) -0.009(4)
C43 0.059(6) 0.148(10) 0.063(5) -0.036(6) 0.010(4) -0.038(6)
C42 0.097(8) 0.186(13) 0.086(7) -0.047(8) 0.046(6) -0.097(8)
C53 0.36(4) 0.149(17) 0.18(2) -0.005(16) 0.03(2) 0.01(2)
O14 0.242(16) 0.39(3) 0.176(12) 0.045(15) -0.041(12) -0.095(17)
C54 0.45(4) 0.20(2) 0.22(2) -0.065(19) 0.17(3) -0.06(3)
C51 0.43(5) 0.31(4) 0.31(3) 0.07(3) 0.26(3) 0.16(4)
C52 0.34(5) 0.37(5) 0.41(5) 0.07(4) 0.14(4) -0.20(4)

loop_
_atom_type_symbol
_atom_type_description
_atom_type_scat_dispersion_real
_atom_type_scat_dispersion_imag
_atom_type_scat_source
C C 0.0033 0.0016 'International Tables Vol C Tables 4.2.6.8 and 6.1.1.4'
Nd Nd -0.1943 3.0179 'International Tables Vol C Tables 4.2.6.8 and 6.1.1.4'
Zn Zn 0.2839 1.4301 'International Tables Vol C Tables 4.2.6.8 and 6.1.1.4'
O O 0.0106 0.0060 'International Tables Vol C Tables 4.2.6.8 and 6.1.1.4'
N N 0.0061 0.0033 'International Tables Vol C Tables 4.2.6.8 and 6.1.1.4'
H H 0.0000 0.0000 'International Tables Vol C Tables 4.2.6.8 and 6.1.1.4'

loop_
_geom_angle_atom_site_label_1
_geom_angle_atom_site_label_2
_geom_angle_atom_site_label_3
_geom_angle
_geom_angle_site_symmetry_1
_geom_angle_site_symmetry_3
_geom_angle_publ_flag
O4 Nd1 O1 137.17(14) . . ?
O4 Nd1 O11 77.20(17) . . ?
O1 Nd1 O11 120.88(17) . . ?
O4 Nd1 O2 77.71(14) . . ?
O1 Nd1 O2 67.32(14) . . ?
O11 Nd1 O2 84.02(17) . . ?
O4 Nd1 O5 119.85(15) . . ?
O1 Nd1 O5 77.74(15) . . ?
O11 Nd1 O5 133.45(18) . . ?
O2 Nd1 O5 139.35(16) . . ?
O4 Nd1 O3 67.31(14) . . ?
O1 Nd1 O3 77.64(14) . . ?
O11 Nd1 O3 139.23(16) . . ?
O2 Nd1 O3 69.75(15) . . ?
O5 Nd1 O3 83.38(16) . . ?
O4 Nd1 O8 91.05(16) . . ?
O1 Nd1 O8 131.03(16) . . ?
O11 Nd1 O8 68.64(19) . . ?
O2 Nd1 O8 152.22(17) . . ?
O5 Nd1 O8 68.15(17) . . ?
O3 Nd1 O8 129.21(17) . . ?
O4 Nd1 O7 71.15(15) . . ?
O1 Nd1 O7 116.81(16) . . ?
O11 Nd1 O7 120.29(19) . . ?
O2 Nd1 O7 133.39(16) . . ?
O5 Nd1 O7 48.89(15) . . ?
O3 Nd1 O7 66.63(16) . . ?
O8 Nd1 O7 62.90(18) . . ?
O4 Nd1 O10 134.50(16) . . ?
O1 Nd1 O10 87.61(16) . . ?
O11 Nd1 O10 70.29(18) . . ?
O2 Nd1 O10 127.65(16) . . ?
O5 Nd1 O10 68.35(17) . . ?
O3 Nd1 O10 150.39(16) . . ?
O8 Nd1 O10 47.94(17) . . ?
O7 Nd1 O10 98.77(17) . . ?
O4 Nd1 O13 115.93(18) . . ?
O1 Nd1 O13 72.42(19) . . ?
O11 Nd1 O13 48.62(15) . . ?
O2 Nd1 O13 66.82(18) . . ?
O5 Nd1 O13 121.96(19) . . ?
O3 Nd1 O13 134.00(18) . . ?
O8 Nd1 O13 96.7(2) . . ?
O7 Nd1 O13 159.21(18) . . ?
O10 Nd1 O13 61.88(18) . . ?
O4 Nd1 Zn1 105.62(10) . . ?
O1 Nd1 Zn1 34.06(9) . . ?
O11 Nd1 Zn1 108.99(14) . . ?
O2 Nd1 Zn1 34.14(10) . . ?
O5 Nd1 Zn1 106.86(12) . . ?
O3 Nd1 Zn1 64.55(10) . . ?
O8 Nd1 Zn1 162.38(13) . . ?
O7 Nd1 Zn1 127.52(12) . . ?
O10 Nd1 Zn1 114.46(13) . . ?
O13 Nd1 Zn1 71.11(15) . . ?
O4 Nd1 Zn2 33.67(10) . . ?
O1 Nd1 Zn2 106.37(10) . . ?
O11 Nd1 Zn2 106.85(13) . . ?
O2 Nd1 Zn2 65.90(11) . . ?
O5 Nd1 Zn2 107.16(12) . . ?
O3 Nd1 Zn2 34.18(10) . . ?
O8 Nd1 Zn2 116.44(13) . . ?
O7 Nd1 Zn2 68.94(11) . . ?
O10 Nd1 Zn2 164.37(13) . . ?
O13 Nd1 Zn2 128.43(14) . . ?
Zn1 Nd1 Zn2 81.13(2) . . ?
O2 Zn1 O1 86.83(16) . . ?
O2 Zn1 N2 89.9(2) . . ?
O1 Zn1 N2 152.2(2) . . ?
O2 Zn1 N1 150.4(2) . . ?
O1 Zn1 N1 89.56(19) . . ?
N2 Zn1 N1 79.9(2) . . ?
O2 Zn1 N3 109.5(2) . . ?
O1 Zn1 N3 101.16(19) . . ?
N2 Zn1 N3 105.9(2) . . ?
N1 Zn1 N3 100.0(2) . . ?
O2 Zn1 Nd1 45.44(12) . . ?
O1 Zn1 Nd1 42.64(11) . . ?
N2 Zn1 Nd1 123.38(16) . . ?
N1 Zn1 Nd1 120.03(15) . . ?
N3 Zn1 Nd1 119.33(16) . . ?
O3 Zn2 O4 86.53(18) . . ?
O3 Zn2 N6 109.1(2) . . ?
O4 Zn2 N6 102.9(2) . . ?
O3 Zn2 N4 90.1(2) . . ?
O4 Zn2 N4 151.6(2) . . ?
N6 Zn2 N4 104.7(2) . . ?
O3 Zn2 N5 148.8(2) . . ?
O4 Zn2 N5 88.8(2) . . ?
N6 Zn2 N5 102.0(2) . . ?
N4 Zn2 N5 79.6(2) . . ?
O3 Zn2 Nd1 45.92(14) . . ?
O4 Zn2 Nd1 41.37(12) . . ?
N6 Zn2 Nd1 118.41(17) . . ?
N4 Zn2 Nd1 125.05(16) . . ?
N5 Zn2 Nd1 119.11(16) . . ?
C4 C5 C6 119.3(7) . . ?
C4 C5 C7 116.3(7) . . ?
C6 C5 C7 124.4(6) . . ?
C41 C40 C45 118.9(7) . . ?
C41 C40 C39 116.6(7) . . ?
C45 C40 C39 124.5(7) . . ?
N8 O10 Nd1 97.4(5) . . ?
C2 C1 C6 122.8(8) . . ?
C25 C24 C23 119.0(8) . . ?
C17 C18 C19 122.3(8) . . ?
C6 O1 Zn1 121.9(4) . . ?
C6 O1 Nd1 134.2(4) . . ?
Zn1 O1 Nd1 103.29(16) . . ?
C20 O2 Zn1 123.2(4) . . ?
C20 O2 Nd1 136.0(4) . . ?
Zn1 O2 Nd1 100.41(17) . . ?
C21 N3 C25 117.4(7) . . ?
C21 N3 Zn1 120.7(5) . . ?
C25 N3 Zn1 121.9(5) . . ?
N9 O13 Nd1 93.9(4) . . ?
O12 N9 O13 123.0(10) . . ?
O12 N9 O11 120.5(10) . . ?
O13 N9 O11 116.4(6) . . ?
N9 O11 Nd1 101.1(5) . . ?
C45 O4 Zn2 118.6(4) . . ?
C45 O4 Nd1 136.4(4) . . ?
Zn2 O4 Nd1 104.96(17) . . ?
N7 O7 Nd1 95.6(4) . . ?
C31 O3 Zn2 121.0(4) . . ?
C31 O3 Nd1 139.1(4) . . ?
Zn2 O3 Nd1 99.90(19) . . ?
O9 N8 O10 121.2(8) . . ?
O9 N8 O8 121.8(8) . . ?
O10 N8 O8 116.9(7) . . ?
N8 O8 Nd1 97.7(5) . . ?
N7 O5 Nd1 97.7(4) . . ?
C31 C26 C27 122.6(7) . . ?
N4 C33 C38 116.9(7) . . ?
N4 C33 C34 124.6(7) . . ?
C38 C33 C34 118.3(7) . . ?
C9 C8 N1 125.7(7) . . ?
C9 C8 C13 119.5(7) . . ?
N1 C8 C13 114.7(6) . . ?
C50 N6 C46 115.7(7) . . ?
C50 N6 Zn2 122.4(5) . . ?
C46 N6 Zn2 121.8(6) . . ?
C39 N5 C38 121.8(6) . . ?
C39 N5 Zn2 123.9(5) . . ?
C38 N5 Zn2 114.2(5) . . ?
C35 C34 C33 120.2(9) . . ?
C16 C15 C14 116.5(7) . . ?
C16 C15 C20 118.5(7) . . ?
C14 C15 C20 124.9(6) . . ?
C32 N4 C33 123.8(6) . . ?
C32 N4 Zn2 121.8(5) . . ?
C33 N4 Zn2 114.2(5) . . ?
C8 C13 N2 116.8(6) . . ?
C8 C13 C12 117.6(7) . . ?
N2 C13 C12 125.5(7) . . ?
C7 N1 C8 122.0(6) . . ?
C7 N1 Zn1 124.1(5) . . ?
C8 N1 Zn1 114.0(4) . . ?
N1 C7 C5 125.8(7) . . ?
C14 N2 C13 123.2(6) . . ?
C14 N2 Zn1 122.7(5) . . ?
C13 N2 Zn1 114.1(4) . . ?
O6 N7 O7 123.8(7) . . ?
O6 N7 O5 118.7(7) . . ?
O7 N7 O5 117.4(6) . . ?
C37 C38 C33 120.3(7) . . ?
C37 C38 N5 125.2(7) . . ?
C33 C38 N5 114.5(7) . . ?
C1 C2 C3 120.0(8) . . ?
C31 C30 C29 118.7(7) . . ?
C31 C30 C32 125.4(7) . . ?
C29 C30 C32 115.8(7) . . ?
N5 C39 C40 125.1(7) . . ?
O4 C45 C40 123.2(6) . . ?
O4 C45 C44 117.8(6) . . ?
C40 C45 C44 119.0(7) . . ?
N6 C50 C49 124.0(8) . . ?
O1 C6 C1 118.9(6) . . ?
O1 C6 C5 123.8(6) . . ?
C1 C6 C5 117.3(7) . . ?
N4 C32 C30 125.9(7) . . ?
C36 C37 C38 118.8(8) . . ?
N2 C14 C15 126.6(6) . . ?
O2 C20 C19 120.4(6) . . ?
O2 C20 C15 122.8(6) . . ?
C19 C20 C15 116.8(6) . . ?
C18 C19 C20 121.0(7) . . ?
C18 C17 C16 117.6(7) . . ?
N3 C21 C22 122.9(8) . . ?
O3 C31 C26 118.7(7) . . ?
O3 C31 C30 123.4(6) . . ?
C26 C31 C30 117.8(7) . . ?
C28 C27 C26 119.1(8) . . ?
N3 C25 C24 122.7(8) . . ?
C23 C22 C21 118.5(8) . . ?
C11 C12 C13 119.9(9) . . ?
C11 C10 C9 121.8(10) . . ?
C10 C9 C8 120.1(8) . . ?
C37 C36 C35 121.3(9) . . ?
C42 C41 C40 122.7(9) . . ?
C28 C29 C30 121.7(8) . . ?
N6 C46 C47 124.1(9) . . ?
C17 C16 C15 123.7(8) . . ?
C48 C47 C46 117.6(10) . . ?
C47 C48 C49 120.0(10) . . ?
C48 C49 C50 118.6(9) . . ?
C29 C28 C27 120.0(8) . . ?
C10 C11 C12 120.9(9) . . ?
C34 C35 C36 121.0(8) . . ?
C22 C23 C24 119.5(8) . . ?
C5 C4 C3 121.8(8) . . ?
C2 C3 C4 118.7(8) . . ?
C43 C44 C45 121.1(8) . . ?
C44 C43 C42 119.9(8) . . ?
C41 C42 C43 118.4(8) . . ?
O14 C53 C54 105(2) . . ?
C53 O14 C52 110(2) . . ?
C51 C52 O14 115(3) . . ?

loop_
_geom_bond_atom_site_label_1
_geom_bond_atom_site_label_2
_geom_bond_distance
_geom_bond_site_symmetry_2
_geom_bond_publ_flag
Nd1 O4 2.409(4) . ?
Nd1 O1 2.439(4) . ?
Nd1 O11 2.528(5) . ?
Nd1 O2 2.538(4) . ?
Nd1 O5 2.564(5) . ?
Nd1 O3 2.567(5) . ?
Nd1 O8 2.625(5) . ?
Nd1 O7 2.631(5) . ?
Nd1 O10 2.640(5) . ?
Nd1 O13 2.697(6) . ?
Nd1 Zn1 3.5038(11) . ?
Nd1 Zn2 3.5209(13) . ?
Zn1 O2 1.999(5) . ?
Zn1 O1 2.017(4) . ?
Zn1 N2 2.042(5) . ?
Zn1 N1 2.074(5) . ?
Zn1 N3 2.092(6) . ?
Zn2 O3 2.008(5) . ?
Zn2 O4 2.020(4) . ?
Zn2 N6 2.047(6) . ?
Zn2 N4 2.060(6) . ?
Zn2 N5 2.058(6) . ?
C5 C4 1.376(10) . ?
C5 C6 1.409(10) . ?
C5 C7 1.449(10) . ?
C40 C41 1.395(11) . ?
C40 C45 1.410(10) . ?
C40 C39 1.443(10) . ?
O10 N8 1.249(8) . ?
C1 C2 1.359(11) . ?
C1 C6 1.380(10) . ?
C24 C25 1.369(11) . ?
C24 C23 1.347(12) . ?
C18 C17 1.380(11) . ?
C18 C19 1.374(10) . ?
O1 C6 1.344(7) . ?
O2 C20 1.334(7) . ?
N3 C21 1.305(9) . ?
N3 C25 1.329(9) . ?
O13 N9 1.252(10) . ?
N9 O12 1.202(7) . ?
N9 O11 1.285(9) . ?
O4 C45 1.335(8) . ?
O7 N7 1.239(7) . ?
O3 C31 1.332(8) . ?
N8 O9 1.249(9) . ?
N8 O8 1.262(9) . ?
O5 N7 1.279(8) . ?
C26 C31 1.378(10) . ?
C26 C27 1.398(11) . ?
C33 N4 1.391(9) . ?
C33 C38 1.413(11) . ?
C33 C34 1.406(10) . ?
C8 C9 1.374(11) . ?
C8 N1 1.416(8) . ?
C8 C13 1.414(10) . ?
N6 C50 1.327(9) . ?
N6 C46 1.306(9) . ?
N5 C39 1.256(9) . ?
N5 C38 1.431(8) . ?
O6 N7 1.236(8) . ?
C34 C35 1.355(12) . ?
C15 C16 1.422(9) . ?
C15 C14 1.418(10) . ?
C15 C20 1.416(10) . ?
N4 C32 1.276(9) . ?
C13 N2 1.413(9) . ?
C13 C12 1.400(10) . ?
N1 C7 1.282(8) . ?
N2 C14 1.291(8) . ?
C38 C37 1.402(10) . ?
C2 C3 1.374(12) . ?
C30 C31 1.400(10) . ?
C30 C29 1.413(11) . ?
C30 C32 1.447(11) . ?
C45 C44 1.394(10) . ?
C50 C49 1.395(11) . ?
C37 C36 1.369(11) . ?
C20 C19 1.417(10) . ?
C17 C16 1.335(11) . ?
C21 C22 1.391(11) . ?
C27 C28 1.362(11) . ?
C22 C23 1.342(11) . ?
C12 C11 1.349(13) . ?
C10 C11 1.345(13) . ?
C10 C9 1.332(11) . ?
C36 C35 1.379(13) . ?
C41 C42 1.348(12) . ?
C29 C28 1.362(12) . ?
C46 C47 1.428(13) . ?
C47 C48 1.337(14) . ?
C48 C49 1.343(14) . ?
C4 C3 1.378(11) . ?
C44 C43 1.371(11) . ?
C43 C42 1.435(13) . ?
C53 O14 1.39(2) . ?
C53 C54 1.54(3) . ?
O14 C52 1.44(3) . ?
C51 C52 1.34(4) . ?
